data_4083833
loop_
_publ_author_name
'Pan, Jun'
'Wang, Jia'
'Banaszak Holl, Mark M.'
'Kampf, Jeff W.'
'Ashe, Arthur J.'

_publ_section_title
;
 Haptotropic Migration from the Six- to the Five-Membered Ring of
 (3a,7a-Azaborindenyl)tricarbonylchromium Anion
;
_journal_issue 14
_journal_name_full Organometallics
_journal_page_first 3463
_journal_paper_doi 10.1021/om060239+
_journal_volume 25
_journal_year 2006
_chemical_formula_moiety 'C13 H16 B Cr N O3 Sn'
_chemical_formula_sum 'C13 H16 B Cr N O3 Sn'
_chemical_formula_weight 415.77
_chemical_name_systematic
;

 ?

;
_space_group_IT_number 14
_symmetry_cell_setting monoclinic
_symmetry_space_group_name_Hall '-P 2ybc'
_symmetry_space_group_name_H-M 'P 1 21/c 1'
_atom_sites_solution_hydrogens geom
_atom_sites_solution_primary direct
_atom_sites_solution_secondary difmap
_audit_creation_method SHELXL-97
_cell_angle_alpha 90.00
_cell_angle_beta 113.281(3)
_cell_angle_gamma 90.00
_cell_formula_units_Z 4
_cell_length_a 17.603(4)
_cell_length_b 6.8267(16)
_cell_length_c 14.229(3)
_cell_measurement_reflns_used 7713
_cell_measurement_temperature 123(2)
_cell_measurement_theta_max 23.35
_cell_measurement_theta_min 2.86
_cell_volume 1570.7(6)
_computing_cell_refinement 'Bruker SMART'
_computing_data_collection 'Bruker SMART'
_computing_data_reduction 'Bruker SHELXTL'
_computing_molecular_graphics 'Bruker SHELXTL'
_computing_publication_material 'Bruker SHELXTL'
_computing_structure_refinement 'Bruker SHELXTL'
_computing_structure_solution 'Bruker SHELXTL'
_diffrn_ambient_temperature 123(2)
_diffrn_measured_fraction_theta_full 0.995
_diffrn_measured_fraction_theta_max 0.995
_diffrn_measurement_device_type 'CCD area detector'
_diffrn_measurement_method 'phi and omega scans'
_diffrn_radiation_monochromator graphite
_diffrn_radiation_source 'fine-focus sealed tube'
_diffrn_radiation_type MoK\a
_diffrn_radiation_wavelength 0.71073
_diffrn_reflns_av_R_equivalents 0.0391
_diffrn_reflns_av_sigmaI/netI 0.0203
_diffrn_reflns_limit_h_max 21
_diffrn_reflns_limit_h_min -23
_diffrn_reflns_limit_k_max 9
_diffrn_reflns_limit_k_min -9
_diffrn_reflns_limit_l_max 19
_diffrn_reflns_limit_l_min -19
_diffrn_reflns_number 30411
_diffrn_reflns_theta_full 28.35
_diffrn_reflns_theta_max 28.35
_diffrn_reflns_theta_min 2.52
_exptl_absorpt_coefficient_mu 2.285
_exptl_absorpt_correction_T_max 0.8751
_exptl_absorpt_correction_T_min 0.4329
_exptl_absorpt_correction_type multi-scan
_exptl_absorpt_process_details
;

  Blessing, R. Acta Cryst. (1995) A51 33-38.

  Sheldrick, G.  SADABS (Version 2.10) Bruker/Siemens area

  detector absorption and other corrections, University of

  Gottingen, Germany 2003.

;
_exptl_crystal_colour orange
_exptl_crystal_density_diffrn 1.758
_exptl_crystal_density_method 'not measured'
_exptl_crystal_description plate
_exptl_crystal_F_000 816
_exptl_crystal_size_max 0.44
_exptl_crystal_size_mid 0.18
_exptl_crystal_size_min 0.06
_refine_diff_density_max 0.459
_refine_diff_density_min -0.505
_refine_diff_density_rms 0.068
_refine_ls_extinction_method none
_refine_ls_goodness_of_fit_ref 1.094
_refine_ls_hydrogen_treatment constr
_refine_ls_matrix_type full
_refine_ls_number_parameters 184
_refine_ls_number_reflns 3898
_refine_ls_number_restraints 0
_refine_ls_restrained_S_all 1.094
_refine_ls_R_factor_all 0.0255
_refine_ls_R_factor_gt 0.0197
_refine_ls_shift/su_max 0.001
_refine_ls_shift/su_mean 0.000
_refine_ls_structure_factor_coef Fsqd
_refine_ls_weighting_details 'calc w=1/[\s^2^(Fo^2^)+(0.0211P)^2^+0.9800P] where P=(Fo^2^+2Fc^2^)/3'
_refine_ls_weighting_scheme calc
_refine_ls_wR_factor_gt 0.0488
_refine_ls_wR_factor_ref 0.0515
_reflns_number_gt 3453
_reflns_number_total 3898
_reflns_threshold_expression >2sigma(I)
_cod_data_source_file om060239%2Bsi20060315_010136.cif
_cod_data_source_block jpn
_cod_depositor_comments
;
The following automatic conversions were performed:

'_symmetry_cell_setting' value 'Monoclinic' changed to 'monoclinic'
according to
/usr/data/users/saulius/automatic-downloads/retrospective/ACS/lib/dictionaries/cif_core.dic
dictionary named 'cif_core.dic' version 2.4.2 from 2011-04-26.

Automatic conversion script
Id: cif_fix_values 2281 2013-09-26 08:29:07Z andrius 
;
_cod_original_cell_volume 1570.6(6)
_cod_original_sg_symbol_H-M P2(1)/c
_cod_database_code 4083833

loop_
_symmetry_equiv_pos_as_xyz
'x, y, z'
'-x, y+1/2, -z+1/2'
'-x, -y, -z'
'x, -y-1/2, z-1/2'

loop_
_atom_site_label
_atom_site_type_symbol
_atom_site_fract_x
_atom_site_fract_y
_atom_site_fract_z
_atom_site_U_iso_or_equiv
_atom_site_adp_type
_atom_site_occupancy
_atom_site_symmetry_multiplicity
_atom_site_calc_flag
_atom_site_refinement_flags
B1 B 0.31447(14) 0.4685(3) 0.56041(18) 0.0266(4) Uani 1 1 d .
N1 N 0.38409(11) 0.3994(2) 0.53671(14) 0.0309(4) Uani 1 1 d .
Cr1 Cr 0.291563(19) 0.16256(4) 0.47985(2) 0.02235(7) Uani 1 1 d .
Sn1 Sn 0.133846(8) 0.142447(19) 0.475590(10) 0.02549(5) Uani 1 1 d .
O1 O 0.30280(9) -0.0168(2) 0.67702(11) 0.0329(3) Uani 1 1 d .
O2 O 0.41878(10) -0.1452(2) 0.50112(14) 0.0398(4) Uani 1 1 d .
O3 O 0.19306(10) -0.1098(2) 0.30936(12) 0.0376(3) Uani 1 1 d .
C1 C 0.35848(15) 0.3717(3) 0.42960(19) 0.0360(5) Uani 1 1 d .
H1A H 0.3956 0.3401 0.3936 0.043 Uiso 1 1 calc R
C2 C 0.27547(16) 0.4233(3) 0.38251(17) 0.0377(5) Uani 1 1 d .
H2A H 0.2430 0.4261 0.3068 0.045 Uiso 1 1 calc R
C3 C 0.24326(14) 0.4719(3) 0.45659(17) 0.0335(4) Uani 1 1 d .
H3A H 0.1852 0.5130 0.4422 0.040 Uiso 1 1 calc R
C4 C 0.33373(13) 0.5072(3) 0.67231(17) 0.0322(4) Uani 1 1 d .
H4A H 0.2919 0.5506 0.6939 0.039 Uiso 1 1 calc R
C5 C 0.41216(14) 0.4782(3) 0.74053(18) 0.0366(5) Uani 1 1 d .
H5A H 0.4248 0.5007 0.8110 0.044 Uiso 1 1 calc R
C6 C 0.47720(14) 0.4144(3) 0.7103(2) 0.0402(5) Uani 1 1 d .
H6A H 0.5315 0.3993 0.7614 0.048 Uiso 1 1 calc R
C7 C 0.46379(14) 0.3757(3) 0.6127(2) 0.0382(5) Uani 1 1 d .
H7A H 0.5078 0.3327 0.5952 0.046 Uiso 1 1 calc R
C8 C 0.10252(15) -0.1540(3) 0.4963(2) 0.0433(6) Uani 1 1 d .
H8A H 0.1509 -0.2190 0.5474 0.065 Uiso 1 1 calc R
H8B H 0.0853 -0.2245 0.4311 0.065 Uiso 1 1 calc R
H8C H 0.0571 -0.1538 0.5198 0.065 Uiso 1 1 calc R
C9 C 0.12409(13) 0.3092(3) 0.59835(17) 0.0340(4) Uani 1 1 d .
H9A H 0.0856 0.2440 0.6225 0.051 Uiso 1 1 calc R
H9B H 0.1036 0.4409 0.5739 0.051 Uiso 1 1 calc R
H9C H 0.1786 0.3188 0.6547 0.051 Uiso 1 1 calc R
C10 C 0.04497(15) 0.2463(4) 0.33120(18) 0.0451(6) Uani 1 1 d .
H10A H -0.0110 0.2181 0.3264 0.068 Uiso 1 1 calc R
H10B H 0.0539 0.1802 0.2753 0.068 Uiso 1 1 calc R
H10C H 0.0515 0.3880 0.3261 0.068 Uiso 1 1 calc R
C11 C 0.29459(11) 0.0503(3) 0.59907(15) 0.0246(4) Uani 1 1 d .
C12 C 0.37032(12) -0.0258(3) 0.49263(16) 0.0278(4) Uani 1 1 d .
C13 C 0.22797(12) -0.0025(3) 0.37503(15) 0.0281(4) Uani 1 1 d .

loop_
_atom_site_aniso_label
_atom_site_aniso_U_11
_atom_site_aniso_U_22
_atom_site_aniso_U_33
_atom_site_aniso_U_23
_atom_site_aniso_U_13
_atom_site_aniso_U_12
B1 0.0328(11) 0.0165(9) 0.0364(12) 0.0009(8) 0.0200(9) -0.0021(8)
N1 0.0378(9) 0.0197(8) 0.0445(10) -0.0001(7) 0.0261(8) -0.0029(7)
Cr1 0.02694(15) 0.01980(14) 0.02601(15) 0.00191(11) 0.01656(13) 0.00095(11)
Sn1 0.02255(7) 0.02740(8) 0.02780(8) -0.00127(5) 0.01132(5) 0.00159(5)
O1 0.0375(8) 0.0348(8) 0.0304(7) 0.0085(6) 0.0176(6) 0.0068(6)
O2 0.0406(9) 0.0315(8) 0.0595(11) 0.0046(7) 0.0327(8) 0.0083(6)
O3 0.0496(9) 0.0333(8) 0.0294(8) -0.0030(6) 0.0152(7) 0.0011(7)
C1 0.0532(13) 0.0241(10) 0.0476(13) 0.0006(9) 0.0381(11) -0.0046(9)
C2 0.0604(15) 0.0245(10) 0.0339(11) 0.0085(8) 0.0247(11) -0.0002(10)
C3 0.0420(11) 0.0204(9) 0.0443(12) 0.0058(8) 0.0236(10) 0.0044(8)
C4 0.0368(11) 0.0247(9) 0.0434(12) -0.0042(8) 0.0248(9) -0.0052(8)
C5 0.0438(12) 0.0288(10) 0.0375(11) -0.0061(9) 0.0164(10) -0.0081(9)
C6 0.0288(10) 0.0264(10) 0.0594(15) -0.0036(10) 0.0109(10) -0.0040(8)
C7 0.0332(11) 0.0222(10) 0.0691(16) -0.0033(10) 0.0308(11) -0.0030(8)
C8 0.0334(11) 0.0323(12) 0.0708(17) -0.0018(11) 0.0278(12) -0.0026(9)
C9 0.0308(10) 0.0405(12) 0.0362(11) -0.0057(9) 0.0190(9) -0.0013(9)
C10 0.0362(12) 0.0554(15) 0.0359(12) 0.0006(11) 0.0058(10) 0.0100(11)
C11 0.0235(8) 0.0236(9) 0.0302(10) -0.0007(7) 0.0144(7) 0.0022(7)
C12 0.0318(10) 0.0246(9) 0.0356(10) 0.0013(8) 0.0225(8) -0.0026(8)
C13 0.0344(10) 0.0253(9) 0.0289(10) 0.0048(8) 0.0171(8) 0.0038(8)

loop_
_atom_type_symbol
_atom_type_description
_atom_type_scat_dispersion_real
_atom_type_scat_dispersion_imag
_atom_type_scat_source
C C 0.0033 0.0016 'International Tables Vol C Tables 4.2.6.8 and 6.1.1.4'
H H 0.0000 0.0000 'International Tables Vol C Tables 4.2.6.8 and 6.1.1.4'
B B 0.0013 0.0007 'International Tables Vol C Tables 4.2.6.8 and 6.1.1.4'
N N 0.0061 0.0033 'International Tables Vol C Tables 4.2.6.8 and 6.1.1.4'
O O 0.0106 0.0060 'International Tables Vol C Tables 4.2.6.8 and 6.1.1.4'
Cr Cr 0.3209 0.6236 'International Tables Vol C Tables 4.2.6.8 and 6.1.1.4'
Sn Sn -0.6537 1.4246 'International Tables Vol C Tables 4.2.6.8 and 6.1.1.4'

loop_
_geom_angle_atom_site_label_1
_geom_angle_atom_site_label_2
_geom_angle_atom_site_label_3
_geom_angle
N1 B1 C3 102.99(18)
N1 B1 C4 115.87(19)
C3 B1 C4 141.1(2)
N1 B1 Cr1 66.39(10)
C3 B1 Cr1 67.63(11)
C4 B1 Cr1 126.48(14)
C7 N1 C1 127.49(18)
C7 N1 B1 122.05(19)
C1 N1 B1 110.41(18)
C7 N1 Cr1 124.49(13)
C1 N1 Cr1 68.53(11)
B1 N1 Cr1 76.01(11)
C11 Cr1 C12 82.67(8)
C11 Cr1 C13 106.08(9)
C12 Cr1 C13 81.20(9)
C11 Cr1 C1 139.77(9)
C12 Cr1 C1 90.37(8)
C13 Cr1 C1 111.92(9)
C11 Cr1 C2 149.78(8)
C12 Cr1 C2 121.96(9)
C13 Cr1 C2 95.66(9)
C1 Cr1 C2 37.27(9)
C11 Cr1 N1 102.61(8)
C12 Cr1 N1 93.29(8)
C13 Cr1 N1 149.77(7)
C1 Cr1 N1 38.05(8)
C2 Cr1 N1 62.09(8)
C11 Cr1 C3 113.40(8)
C12 Cr1 C3 153.23(8)
C13 Cr1 C3 112.30(9)
C1 Cr1 C3 63.39(8)
C2 Cr1 C3 37.14(8)
N1 Cr1 C3 63.14(8)
C11 Cr1 B1 89.05(8)
C12 Cr1 B1 126.59(9)
C13 Cr1 B1 150.49(8)
C1 Cr1 B1 63.78(8)
C2 Cr1 B1 62.69(8)
N1 Cr1 B1 37.60(7)
C3 Cr1 B1 38.43(8)
C11 Cr1 Sn1 70.24(6)
C12 Cr1 Sn1 132.69(6)
C13 Cr1 Sn1 70.67(6)
C1 Cr1 Sn1 134.97(7)
C2 Cr1 Sn1 98.53(7)
N1 Cr1 Sn1 129.41(5)
C3 Cr1 Sn1 74.03(6)
B1 Cr1 Sn1 91.85(5)
C9 Sn1 C8 106.28(10)
C9 Sn1 C10 109.89(9)
C8 Sn1 C10 108.19(11)
C9 Sn1 Cr1 111.06(6)
C8 Sn1 Cr1 110.78(6)
C10 Sn1 Cr1 110.52(7)
C2 C1 N1 108.09(18)
C2 C1 Cr1 73.65(12)
N1 C1 Cr1 73.41(11)
C1 C2 C3 110.7(2)
C1 C2 Cr1 69.08(12)
C3 C2 Cr1 73.26(11)
C2 C3 B1 107.54(19)
C2 C3 Cr1 69.61(11)
B1 C3 Cr1 73.93(11)
C5 C4 B1 118.04(19)
C4 C5 C6 122.5(2)
C7 C6 C5 122.3(2)
C6 C7 N1 119.3(2)
O1 C11 Cr1 174.82(17)
O2 C12 Cr1 178.96(17)
O3 C13 Cr1 175.51(18)

loop_
_geom_bond_atom_site_label_1
_geom_bond_atom_site_label_2
_geom_bond_distance
B1 N1 1.471(3)
B1 C3 1.513(3)
B1 C4 1.514(3)
B1 Cr1 2.340(2)
N1 C7 1.402(3)
N1 C1 1.421(3)
N1 Cr1 2.2092(18)
Cr1 C11 1.8428(19)
Cr1 C12 1.846(2)
Cr1 C13 1.851(2)
Cr1 C1 2.145(2)
Cr1 C2 2.204(2)
Cr1 C3 2.252(2)
Cr1 Sn1 2.7563(7)
Sn1 C9 2.148(2)
Sn1 C8 2.148(2)
Sn1 C10 2.152(2)
O1 C11 1.155(2)
O2 C12 1.151(2)
O3 C13 1.155(2)
C1 C2 1.391(3)
C2 C3 1.419(3)
C4 C5 1.352(3)
C5 C6 1.440(3)
C6 C7 1.340(4)
